data_4078010
loop_
_publ_author_name
'Michel, Olaf'
'Dietrich, H. Martin'
'Litlab\/o, Rannveig'
'T\"ornroos, Karl W.'
'Maichle-M\"ossmer, C\"acilia'
'Anwander, Reiner'

_publ_section_title
;
 Tris(pyrazolyl)borate Complexes of the Alkaline-Earth Metals:
 Alkylaluminate Precursors and Schlenk-Type Rearrangements
;
_journal_issue 8
_journal_name_full Organometallics
_journal_page_first 3119
_journal_paper_doi 10.1021/om300032c
_journal_volume 31
_journal_year 2012
_chemical_formula_moiety 'C8 H20 Al K'
_chemical_formula_sum 'C8 H20 Al K'
_chemical_formula_weight 182.32
_chemical_name_systematic
; 
 ? 
;
_space_group_IT_number 152
_symmetry_cell_setting trigonal
_symmetry_space_group_name_Hall 'P 31 2"'
_symmetry_space_group_name_H-M 'P 31 2 1'
_atom_sites_solution_hydrogens geom
_atom_sites_solution_primary direct
_atom_sites_solution_secondary difmap
_audit_creation_method SHELXL-97
_cell_angle_alpha 90.00
_cell_angle_beta 90.00
_cell_angle_gamma 120.00
_cell_formula_units_Z 3
_cell_length_a 7.3108(4)
_cell_length_b 7.3108(4)
_cell_length_c 17.6876(13)
_cell_measurement_reflns_used 13743
_cell_measurement_temperature 173(2)
_cell_measurement_theta_max 27.11
_cell_measurement_theta_min 3.12
_cell_volume 818.71(9)
_computing_cell_refinement X-AREA
_computing_data_collection X-AREA
_computing_data_reduction X-AREA
_computing_structure_refinement 'SHELXL-97 (Sheldrick, 1997)'
_computing_structure_solution 'SHELXS-97 (Sheldrick, 1990)'
_diffrn_ambient_temperature 173(2)
_diffrn_measured_fraction_theta_full 0.992
_diffrn_measured_fraction_theta_max 0.992
_diffrn_measurement_device_type 'STOE IPDS II'
_diffrn_measurement_method omega-scans
_diffrn_radiation_monochromator graphite
_diffrn_radiation_source 'fine-focus sealed tube'
_diffrn_radiation_type MoK\a
_diffrn_radiation_wavelength 0.71073
_diffrn_reflns_av_R_equivalents 0.0480
_diffrn_reflns_av_sigmaI/netI 0.0157
_diffrn_reflns_limit_h_max 9
_diffrn_reflns_limit_h_min -10
_diffrn_reflns_limit_k_max 10
_diffrn_reflns_limit_k_min -10
_diffrn_reflns_limit_l_max 24
_diffrn_reflns_limit_l_min -24
_diffrn_reflns_number 14997
_diffrn_reflns_theta_full 29.18
_diffrn_reflns_theta_max 29.18
_diffrn_reflns_theta_min 4.72
_exptl_absorpt_coefficient_mu 0.507
_exptl_absorpt_correction_type none
_exptl_crystal_colour colourless
_exptl_crystal_density_diffrn 1.109
_exptl_crystal_density_method 'not measured'
_exptl_crystal_description plate
_exptl_crystal_F_000 300
_exptl_crystal_size_max 0.40
_exptl_crystal_size_mid 0.30
_exptl_crystal_size_min 0.20
_refine_diff_density_max 0.224
_refine_diff_density_min -0.131
_refine_diff_density_rms 0.038
_refine_ls_abs_structure_details 'Flack H D (1983), Acta Cryst. A39, 876-881'
_refine_ls_abs_structure_Flack 0.26(4)
_refine_ls_extinction_method none
_refine_ls_goodness_of_fit_ref 1.173
_refine_ls_hydrogen_treatment constr
_refine_ls_matrix_type full
_refine_ls_number_parameters 50
_refine_ls_number_reflns 1464
_refine_ls_number_restraints 0
_refine_ls_restrained_S_all 1.173
_refine_ls_R_factor_all 0.0229
_refine_ls_R_factor_gt 0.0223
_refine_ls_shift/su_max 0.000
_refine_ls_shift/su_mean 0.000
_refine_ls_structure_factor_coef Fsqd
_refine_ls_weighting_details 'calc w=1/[\s^2^(Fo^2^)+(0.0248P)^2^+0.1278P] where P=(Fo^2^+2Fc^2^)/3'
_refine_ls_weighting_scheme calc
_refine_ls_wR_factor_gt 0.0558
_refine_ls_wR_factor_ref 0.0561
_reflns_number_gt 1447
_reflns_number_total 1464
_reflns_threshold_expression >2sigma(I)
_cod_data_source_file om300032c_si_001.cif
_cod_data_source_block Compound7
_cod_original_sg_symbol_H-M P3121
_cod_database_code 4078010

loop_
_symmetry_equiv_pos_as_xyz
'x, y, z'
'-y, x-y, z+1/3'
'-x+y, -x, z+2/3'
'y, x, -z'
'-x, -x+y, -z+1/3'
'x-y, -y, -z+2/3'

loop_
_atom_site_label
_atom_site_type_symbol
_atom_site_fract_x
_atom_site_fract_y
_atom_site_fract_z
_atom_site_U_iso_or_equiv
_atom_site_adp_type
_atom_site_occupancy
_atom_site_symmetry_multiplicity
_atom_site_calc_flag
_atom_site_refinement_flags
K K 0.45173(5) 0.0000 0.3333 0.03136(11) Uani 1 2 d S
Al Al 0.0000 0.16368(6) 0.1667 0.01699(10) Uani 1 2 d S
C11 C 0.09606(17) 0.37384(17) 0.08123(6) 0.02153(19) Uani 1 1 d .
H11A H 0.2246 0.5052 0.0970 0.026 Uiso 1 1 calc R
H11B H 0.1332 0.3155 0.0371 0.026 Uiso 1 1 calc R
C12 C -0.0749(2) 0.4265(2) 0.05791(7) 0.0291(3) Uani 1 1 d .
H12A H -0.2027 0.2967 0.0425 0.044 Uiso 1 1 calc R
H12B H -0.0234 0.5262 0.0155 0.044 Uiso 1 1 calc R
H12C H -0.1076 0.4901 0.1008 0.044 Uiso 1 1 calc R
C15 C 0.22391(18) 0.10778(17) 0.20796(6) 0.0213(2) Uani 1 1 d .
H15A H 0.1505 -0.0017 0.2483 0.026 Uiso 1 1 d R
H15B H 0.3377 0.2317 0.2326 0.026 Uiso 1 1 d R
C16 C 0.3253(2) 0.0289(2) 0.15045(7) 0.0307(3) Uani 1 1 d .
H16A H 0.2149 -0.0969 0.1248 0.046 Uiso 1 1 calc R
H16B H 0.4215 -0.0068 0.1766 0.046 Uiso 1 1 calc R
H16C H 0.4045 0.1398 0.1131 0.046 Uiso 1 1 calc R

loop_
_atom_site_aniso_label
_atom_site_aniso_U_11
_atom_site_aniso_U_22
_atom_site_aniso_U_33
_atom_site_aniso_U_23
_atom_site_aniso_U_13
_atom_site_aniso_U_12
K 0.02513(13) 0.0438(2) 0.03140(18) 0.01570(16) 0.00785(8) 0.02189(12)
Al 0.0174(2) 0.01689(15) 0.01685(18) -0.00083(7) -0.00166(15) 0.00870(11)
C11 0.0209(5) 0.0236(5) 0.0202(4) 0.0012(4) 0.0022(4) 0.0112(4)
C12 0.0282(6) 0.0322(6) 0.0284(5) 0.0080(5) 0.0003(5) 0.0163(5)
C15 0.0209(5) 0.0214(5) 0.0221(4) -0.0004(4) -0.0027(4) 0.0110(4)
C16 0.0314(6) 0.0387(7) 0.0284(5) -0.0032(5) -0.0015(5) 0.0224(5)

loop_
_atom_type_symbol
_atom_type_description
_atom_type_scat_dispersion_real
_atom_type_scat_dispersion_imag
_atom_type_scat_source
C C 0.0033 0.0016 'International Tables Vol C Tables 4.2.6.8 and 6.1.1.4'
H H 0.0000 0.0000 'International Tables Vol C Tables 4.2.6.8 and 6.1.1.4'
Al Al 0.0645 0.0514 'International Tables Vol C Tables 4.2.6.8 and 6.1.1.4'
K K 0.2009 0.2494 'International Tables Vol C Tables 4.2.6.8 and 6.1.1.4'

loop_
_geom_angle_atom_site_label_1
_geom_angle_atom_site_label_2
_geom_angle_atom_site_label_3
_geom_angle
_geom_angle_site_symmetry_1
_geom_angle_site_symmetry_3
C15 Al C15 104.84(7) . 5
C15 Al C11 107.41(4) . 5
C15 Al C11 114.73(4) 5 5
C15 Al C11 114.73(4) . .
C15 Al C11 107.41(4) 5 .
C11 Al C11 107.92(6) 5 .
C12 C11 Al 112.05(7) . .
C12 C11 H11A 109.2 . .
Al C11 H11A 109.2 . .
C12 C11 H11B 109.2 . .
Al C11 H11B 109.2 . .
H11A C11 H11B 107.9 . .
C11 C12 H12A 109.5 . .
C11 C12 H12B 109.5 . .
H12A C12 H12B 109.5 . .
C11 C12 H12C 109.5 . .
H12A C12 H12C 109.5 . .
H12B C12 H12C 109.5 . .
C16 C15 Al 115.57(7) . .
C16 C15 H15A 109.8 . .
Al C15 H15A 104.8 . .
C16 C15 H15B 107.4 . .
Al C15 H15B 112.1 . .
H15A C15 H15B 106.9 . .
C15 C16 H16A 109.5 . .
C15 C16 H16B 109.5 . .
H16A C16 H16B 109.5 . .
C15 C16 H16C 109.5 . .
H16A C16 H16C 109.5 . .
H16B C16 H16C 109.5 . .

loop_
_geom_bond_atom_site_label_1
_geom_bond_atom_site_label_2
_geom_bond_distance
_geom_bond_site_symmetry_2
Al C15 2.0123(11) .
Al C15 2.0123(11) 5
Al C11 2.0146(11) 5
Al C11 2.0146(11) .
C11 C12 1.5367(16) .
C11 H11A 0.9900 .
C11 H11B 0.9900 .
C12 H12A 0.9800 .
C12 H12B 0.9800 .
C12 H12C 0.9800 .
C15 C16 1.5315(16) .
C15 H15A 1.0041 .
C15 H15B 0.9745 .
C16 H16A 0.9800 .
C16 H16B 0.9800 .
C16 H16C 0.9800 .
